data_1525069
loop_
_publ_author_name
'Perkins, R.S.'
'Fischer, P.'

_publ_section_title
;
 Deviations from statistical site occupancy in substituted RE2 Co17
;
_journal_name_full 'Solid State Communications'
_journal_page_first 1013
_journal_page_last 1018
_journal_volume 20
_journal_year 1976
_chemical_formula_sum 'Co12.2 Fe4.8 Y2'
_chemical_name_systematic '(Co12.2 Fe4.8) Y2'
_space_group_IT_number 166
_symmetry_space_group_name_Hall '-R 3 2"'
_symmetry_space_group_name_H-M 'R -3 m :H'
_cell_angle_alpha 90
_cell_angle_beta 90
_cell_angle_gamma 120
_cell_formula_units_Z 3
_cell_length_a 8.491
_cell_length_b 8.491
_cell_length_c 12.425
_cell_volume 775.791
_citation_journal_id_ASTM SSCOA4
_cod_data_source_file Perkins_SSCOA4_1976_1001.cif
_cod_data_source_block Co12.2Fe4.8Y2
_cod_database_code 1525069

loop_
_symmetry_equiv_pos_as_xyz
x,y,z
-y,x-y,z
-x+y,-x,z
y,x,-z
-x,-x+y,-z
x-y,-y,-z
-x,-y,-z
y,-x+y,-z
x-y,x,-z
-y,-x,z
x,x-y,z
-x+y,y,z
x+2/3,y+1/3,z+1/3
-y+2/3,x-y+1/3,z+1/3
-x+y+2/3,-x+1/3,z+1/3
y+2/3,x+1/3,-z+1/3
-x+2/3,-x+y+1/3,-z+1/3
x-y+2/3,-y+1/3,-z+1/3
-x+2/3,-y+1/3,-z+1/3
y+2/3,-x+y+1/3,-z+1/3
x-y+2/3,x+1/3,-z+1/3
-y+2/3,-x+1/3,z+1/3
x+2/3,x-y+1/3,z+1/3
-x+y+2/3,y+1/3,z+1/3
x+1/3,y+2/3,z+2/3
-y+1/3,x-y+2/3,z+2/3
-x+y+1/3,-x+2/3,z+2/3
y+1/3,x+2/3,-z+2/3
-x+1/3,-x+y+2/3,-z+2/3
x-y+1/3,-y+2/3,-z+2/3
-x+1/3,-y+2/3,-z+2/3
y+1/3,-x+y+2/3,-z+2/3
x-y+1/3,x+2/3,-z+2/3
-y+1/3,-x+2/3,z+2/3
x+1/3,x-y+2/3,z+2/3
-x+y+1/3,y+2/3,z+2/3

loop_
_atom_site_label
_atom_site_type_symbol
_atom_site_fract_x
_atom_site_fract_y
_atom_site_fract_z
_atom_site_occupancy
_atom_site_U_iso_or_equiv
Fe3 Fe 0.306 0 0 0.28 0.0
Fe1 Fe 0 0 0.095 0.25 0.0
Co4 Co 0.1692 0.8308 0.491 0.7 0.0
Fe4 Fe 0.1692 0.8308 0.491 0.3 0.0
Co3 Co 0.306 0 0 0.72 0.0
Co1 Co 0 0 0.095 0.75 0.0
Co2 Co 0.5 0 0.5 0.71 0.0
Y1 Y 0 0 0.334 1 0.0
Fe2 Fe 0.5 0 0.5 0.29 0.0
